data_2233185
loop_
_publ_author_name
'Zhao, Juan'
'Jin, Yan-Ling'

_publ_section_title
;
 Tetrakis(1-allyl-1<i>H</i>-imidazole-\k<i>N</i>^3^)bis(thiocyanato-\k<i>N</i>)manganese(II)
;
_journal_coeditor_code HG5141
_journal_issue 1
_journal_name_full 'Acta Crystallographica Section E'
_journal_page_first m9
_journal_paper_doi 10.1107/S1600536811051282
_journal_volume 68
_journal_year 2012
_chemical_formula_iupac '[Mn (N C S)2 (C6 H8 N2)4]'
_chemical_formula_moiety 'C26 H32 Mn N10 S2'
_chemical_formula_sum 'C26 H32 Mn N10 S2'
_chemical_formula_weight 603.70
_chemical_name_systematic
;
Tetrakis(1-allyl-1<i>H</i>-imidazole-\k<i>N</i>^3^)bis(thiocyanato-
\k<i>N</i>)manganese(II)
;
_space_group_IT_number 15
_symmetry_cell_setting monoclinic
_symmetry_space_group_name_Hall '-C 2yc'
_symmetry_space_group_name_H-M 'C 1 2/c 1'
_atom_sites_solution_hydrogens geom
_atom_sites_solution_primary direct
_atom_sites_solution_secondary difmap
_audit_creation_method SHELXL-97
_cell_angle_alpha 90.00
_cell_angle_beta 125.04(3)
_cell_angle_gamma 90.00
_cell_formula_units_Z 4
_cell_length_a 24.564(5)
_cell_length_b 7.2200(14)
_cell_length_c 21.287(4)
_cell_measurement_reflns_used 25
_cell_measurement_temperature 293(2)
_cell_measurement_theta_max 12
_cell_measurement_theta_min 9
_cell_volume 3091.0(15)
_computing_cell_refinement 'SAINT (Bruker, 2001)'
_computing_data_collection 'SMART (Bruker, 2001)'
_computing_data_reduction 'SAINT (Bruker, 2001)'
_computing_molecular_graphics 'SHELXTL (Sheldrick, 2008)'
_computing_publication_material 'SHELXTL (Sheldrick, 2008) and local programs'
_computing_structure_refinement 'SHELXTL (Sheldrick, 2008)'
_computing_structure_solution 'SHELXTL (Sheldrick, 2008)'
_diffrn_ambient_temperature 293(2)
_diffrn_measured_fraction_theta_full 0.999
_diffrn_measured_fraction_theta_max 0.999
_diffrn_measurement_device_type 'Bruker SMART 1K CCD area-detector'
_diffrn_measurement_method 'thin-slice \w'
_diffrn_radiation_monochromator graphite
_diffrn_radiation_source 'fine-focus sealed tube'
_diffrn_radiation_type MoK\a
_diffrn_radiation_wavelength 0.71073
_diffrn_reflns_av_R_equivalents 0.0333
_diffrn_reflns_av_sigmaI/netI 0.0752
_diffrn_reflns_limit_h_max 29
_diffrn_reflns_limit_h_min 0
_diffrn_reflns_limit_k_max 8
_diffrn_reflns_limit_k_min 0
_diffrn_reflns_limit_l_max 20
_diffrn_reflns_limit_l_min -25
_diffrn_reflns_number 2885
_diffrn_reflns_theta_full 25.29
_diffrn_reflns_theta_max 25.29
_diffrn_reflns_theta_min 2.03
_diffrn_standards_decay_% 1
_diffrn_standards_interval_count 200
_diffrn_standards_interval_time 120
_diffrn_standards_number 3
_exptl_absorpt_coefficient_mu 0.595
_exptl_absorpt_correction_T_max 0.9429
_exptl_absorpt_correction_T_min 0.8902
_exptl_absorpt_correction_type multi-scan
_exptl_absorpt_process_details '(SADABS; Sheldrick, 2004)'
_exptl_crystal_colour colorless
_exptl_crystal_density_diffrn 1.297
_exptl_crystal_density_method 'not measured'
_exptl_crystal_description block
_exptl_crystal_F_000 1260
_exptl_crystal_size_max 0.20
_exptl_crystal_size_mid 0.10
_exptl_crystal_size_min 0.10
_refine_diff_density_max 0.309
_refine_diff_density_min -0.335
_refine_ls_extinction_method none
_refine_ls_goodness_of_fit_ref 1.006
_refine_ls_hydrogen_treatment constr
_refine_ls_matrix_type full
_refine_ls_number_parameters 178
_refine_ls_number_reflns 2814
_refine_ls_number_restraints 0
_refine_ls_restrained_S_all 1.006
_refine_ls_R_factor_all 0.1118
_refine_ls_R_factor_gt 0.0588
_refine_ls_shift/su_max 0.000
_refine_ls_shift/su_mean 0.000
_refine_ls_structure_factor_coef Fsqd
_refine_ls_weighting_details 'calc w=1/[\s^2^(Fo^2^)+(0.0750P)^2^] where P=(Fo^2^+2Fc^2^)/3'
_refine_ls_weighting_scheme calc
_refine_ls_wR_factor_gt 0.1320
_refine_ls_wR_factor_ref 0.1615
_reflns_number_gt 1750
_reflns_number_total 2814
_reflns_threshold_expression I>2sigma(I)
_cod_data_source_file hg5141.cif
_cod_data_source_block I
_cod_original_sg_symbol_H-M 'C 2/c'
_cod_database_code 2233185
_cod_database_fobs_code 2233185

loop_
_symmetry_equiv_pos_as_xyz
'x, y, z'
'-x, y, -z+1/2'
'x+1/2, y+1/2, z'
'-x+1/2, y+1/2, -z+1/2'
'-x, -y, -z'
'x, -y, z-1/2'
'-x+1/2, -y+1/2, -z'
'x+1/2, -y+1/2, z-1/2'

loop_
_atom_site_type_symbol
_atom_site_label
_atom_site_fract_x
_atom_site_fract_y
_atom_site_fract_z
_atom_site_U_iso_or_equiv
_atom_site_adp_type
_atom_site_calc_flag
_atom_site_refinement_flags
_atom_site_occupancy
_atom_site_symmetry_multiplicity
Mn Mn 0.2500 0.7500 0.0000 0.0393(3) Uani d S 1 2
S S 0.38490(7) 1.1290(2) 0.23301(7) 0.0754(5) Uani d . 1 1
N N1 0.20466(18) 0.4508(6) 0.1457(2) 0.0542(10) Uani d . 1 1
N N2 0.21204(16) 0.6197(5) 0.06496(19) 0.0447(9) Uani d . 1 1
N N3 0.41287(16) 0.3410(5) 0.0976(2) 0.0457(9) Uani d . 1 1
N N4 0.34393(16) 0.5759(5) 0.06687(19) 0.0448(9) Uani d . 1 1
N N5 0.29713(18) 0.9709(5) 0.0893(2) 0.0543(10) Uani d . 1 1
C C1 0.1320(3) 0.1161(10) 0.1924(4) 0.116(3) Uani d . 1 1
H H1A 0.1358 0.1802 0.2327 0.139 Uiso calc R 1 1
H H1B 0.1016 0.0196 0.1686 0.139 Uiso calc R 1 1
C C2 0.1692(3) 0.1613(9) 0.1695(3) 0.0911(19) Uani d . 1 1
H H2A 0.1640 0.0938 0.1291 0.109 Uiso calc R 1 1
C C3 0.2181(3) 0.3078(8) 0.2018(3) 0.0725(16) Uani d . 1 1
H H3A 0.2616 0.2548 0.2227 0.087 Uiso calc R 1 1
H H3B 0.2191 0.3649 0.2437 0.087 Uiso calc R 1 1
C C4 0.1559(2) 0.5784(7) 0.1165(3) 0.0570(13) Uani d . 1 1
H H4A 0.1250 0.5921 0.1281 0.068 Uiso calc R 1 1
C C5 0.1607(2) 0.6819(7) 0.0675(3) 0.0540(12) Uani d . 1 1
H H5B 0.1332 0.7812 0.0394 0.065 Uiso calc R 1 1
C C6 0.2375(2) 0.4801(7) 0.1133(3) 0.0533(12) Uani d . 1 1
H H6A 0.2736 0.4103 0.1238 0.064 Uiso calc R 1 1
C C7 0.4849(3) 0.2836(9) 0.0313(3) 0.0841(18) Uani d . 1 1
H H7A 0.4652 0.3981 0.0257 0.101 Uiso calc R 1 1
H H7B 0.5106 0.2656 0.0126 0.101 Uiso calc R 1 1
C C8 0.4765(2) 0.1509(8) 0.0647(3) 0.0626(14) Uani d . 1 1
H H8A 0.4972 0.0392 0.0689 0.075 Uiso calc R 1 1
C C9 0.4373(2) 0.1569(7) 0.0974(3) 0.0577(13) Uani d . 1 1
H H9A 0.3996 0.0740 0.0683 0.069 Uiso calc R 1 1
H H9B 0.4647 0.1113 0.1497 0.069 Uiso calc R 1 1
C C10 0.4487(2) 0.4823(7) 0.1465(3) 0.0584(13) Uani d . 1 1
H H10A 0.4939 0.4811 0.1855 0.070 Uiso calc R 1 1
C C11 0.4066(2) 0.6240(7) 0.1280(3) 0.0556(12) Uani d . 1 1
H H11A 0.4182 0.7378 0.1530 0.067 Uiso calc R 1 1
C C12 0.3500(2) 0.4037(7) 0.0506(2) 0.0470(11) Uani d . 1 1
H H12A 0.3150 0.3340 0.0114 0.056 Uiso calc R 1 1
C C13 0.3337(2) 1.0360(6) 0.1494(3) 0.0467(11) Uani d . 1 1

loop_
_atom_site_aniso_label
_atom_site_aniso_U_11
_atom_site_aniso_U_22
_atom_site_aniso_U_33
_atom_site_aniso_U_12
_atom_site_aniso_U_13
_atom_site_aniso_U_23
Mn 0.0374(5) 0.0426(5) 0.0373(5) 0.0014(5) 0.0210(4) 0.0017(5)
S 0.0671(9) 0.1062(13) 0.0473(8) -0.0215(8) 0.0295(7) -0.0212(8)
N1 0.048(2) 0.070(3) 0.047(2) -0.002(2) 0.0289(19) 0.012(2)
N2 0.047(2) 0.049(2) 0.042(2) 0.0012(18) 0.0277(17) 0.0060(19)
N3 0.0365(19) 0.052(2) 0.047(2) 0.0070(18) 0.0229(17) 0.0047(19)
N4 0.040(2) 0.050(2) 0.041(2) 0.0055(18) 0.0210(17) 0.0058(18)
N5 0.056(2) 0.052(2) 0.053(2) -0.010(2) 0.030(2) -0.011(2)
C1 0.107(5) 0.108(6) 0.130(6) -0.023(5) 0.067(5) 0.032(5)
C2 0.116(5) 0.065(4) 0.073(4) -0.007(4) 0.043(4) 0.011(3)
C3 0.069(3) 0.081(4) 0.064(3) -0.003(3) 0.036(3) 0.023(3)
C4 0.055(3) 0.072(3) 0.056(3) -0.001(3) 0.039(2) 0.002(3)
C5 0.059(3) 0.052(3) 0.056(3) 0.004(2) 0.036(3) 0.003(2)
C6 0.049(3) 0.060(3) 0.051(3) 0.007(2) 0.029(2) 0.010(3)
C7 0.093(4) 0.094(5) 0.094(4) 0.008(4) 0.070(4) 0.001(4)
C8 0.057(3) 0.062(3) 0.073(3) 0.008(3) 0.040(3) -0.007(3)
C9 0.051(3) 0.052(3) 0.067(3) 0.009(2) 0.032(3) 0.007(3)
C10 0.041(3) 0.070(4) 0.052(3) 0.005(3) 0.020(2) -0.006(3)
C11 0.049(3) 0.056(3) 0.054(3) -0.001(2) 0.025(2) -0.010(3)
C12 0.039(2) 0.055(3) 0.044(2) 0.002(2) 0.022(2) 0.002(2)
C13 0.046(3) 0.048(3) 0.054(3) 0.003(2) 0.033(2) 0.003(2)

loop_
_atom_type_symbol
_atom_type_description
_atom_type_scat_dispersion_real
_atom_type_scat_dispersion_imag
_atom_type_scat_source
C C 0.0033 0.0016 'International Tables Vol C Tables 4.2.6.8 and 6.1.1.4'
H H 0.0000 0.0000 'International Tables Vol C Tables 4.2.6.8 and 6.1.1.4'
N N 0.0061 0.0033 'International Tables Vol C Tables 4.2.6.8 and 6.1.1.4'
S S 0.1246 0.1234 'International Tables Vol C Tables 4.2.6.8 and 6.1.1.4'
Mn Mn 0.3368 0.7283 'International Tables Vol C Tables 4.2.6.8 and 6.1.1.4'

loop_
_geom_angle_atom_site_label_1
_geom_angle_atom_site_label_2
_geom_angle_atom_site_label_3
_geom_angle_site_symmetry_1
_geom_angle_site_symmetry_3
_geom_angle
N5 Mn N5 7_565 . 180.0(2)
N5 Mn N2 7_565 . 91.68(13)
N5 Mn N2 . . 88.32(13)
N5 Mn N2 7_565 7_565 88.32(13)
N5 Mn N2 . 7_565 91.68(13)
N2 Mn N2 . 7_565 180.00(19)
N5 Mn N4 7_565 7_565 91.04(14)
N5 Mn N4 . 7_565 88.96(14)
N2 Mn N4 . 7_565 89.22(12)
N2 Mn N4 7_565 7_565 90.78(12)
N5 Mn N4 7_565 . 88.96(14)
N5 Mn N4 . . 91.04(14)
N2 Mn N4 . . 90.78(12)
N2 Mn N4 7_565 . 89.22(12)
N4 Mn N4 7_565 . 180.0
C6 N1 C4 . . 106.9(4)
C6 N1 C3 . . 127.5(4)
C4 N1 C3 . . 125.6(4)
C6 N2 C5 . . 104.8(4)
C6 N2 Mn . . 128.2(3)
C5 N2 Mn . . 126.8(3)
C12 N3 C10 . . 106.2(4)
C12 N3 C9 . . 127.0(4)
C10 N3 C9 . . 126.9(4)
C12 N4 C11 . . 104.6(4)
C12 N4 Mn . . 125.7(3)
C11 N4 Mn . . 129.6(3)
C13 N5 Mn . . 157.6(4)
C2 C1 H1A . . 120.0
C2 C1 H1B . . 120.0
H1A C1 H1B . . 120.0
C1 C2 C3 . . 125.2(7)
C1 C2 H2A . . 117.4
C3 C2 H2A . . 117.4
C2 C3 N1 . . 113.1(4)
C2 C3 H3A . . 109.0
N1 C3 H3A . . 109.0
C2 C3 H3B . . 109.0
N1 C3 H3B . . 109.0
H3A C3 H3B . . 107.8
C5 C4 N1 . . 106.8(4)
C5 C4 H4A . . 126.6
N1 C4 H4A . . 126.6
C4 C5 N2 . . 110.0(4)
C4 C5 H5B . . 125.0
N2 C5 H5B . . 125.0
N2 C6 N1 . . 111.5(4)
N2 C6 H6A . . 124.2
N1 C6 H6A . . 124.2
C8 C7 H7A . . 120.0
C8 C7 H7B . . 120.0
H7A C7 H7B . . 120.0
C7 C8 C9 . . 126.7(5)
C7 C8 H8A . . 116.7
C9 C8 H8A . . 116.7
N3 C9 C8 . . 114.1(4)
N3 C9 H9A . . 108.7
C8 C9 H9A . . 108.7
N3 C9 H9B . . 108.7
C8 C9 H9B . . 108.7
H9A C9 H9B . . 107.6
C11 C10 N3 . . 107.3(4)
C11 C10 H10A . . 126.4
N3 C10 H10A . . 126.4
C10 C11 N4 . . 109.9(4)
C10 C11 H11A . . 125.0
N4 C11 H11A . . 125.0
N4 C12 N3 . . 112.0(4)
N4 C12 H12A . . 124.0
N3 C12 H12A . . 124.0
N5 C13 S . . 179.4(5)

loop_
_geom_bond_atom_site_label_1
_geom_bond_atom_site_label_2
_geom_bond_site_symmetry_2
_geom_bond_distance
Mn N5 7_565 2.229(4)
Mn N5 . 2.229(4)
Mn N2 . 2.269(3)
Mn N2 7_565 2.269(3)
Mn N4 7_565 2.271(3)
Mn N4 . 2.271(3)
S C13 . 1.621(5)
N1 C6 . 1.345(5)
N1 C4 . 1.346(6)
N1 C3 . 1.465(6)
N2 C6 . 1.315(5)
N2 C5 . 1.368(5)
N3 C12 . 1.348(5)
N3 C10 . 1.358(6)
N3 C9 . 1.460(6)
N4 C12 . 1.322(5)
N4 C11 . 1.373(5)
N5 C13 . 1.160(5)
C1 C2 . 1.301(8)
C1 H1A . 0.9300
C1 H1B . 0.9300
C2 C3 . 1.444(7)
C2 H2A . 0.9300
C3 H3A . 0.9700
C3 H3B . 0.9700
C4 C5 . 1.342(6)
C4 H4A . 0.9300
C5 H5B . 0.9300
C6 H6A . 0.9300
C7 C8 . 1.279(7)
C7 H7A . 0.9300
C7 H7B . 0.9300
C8 C9 . 1.477(6)
C8 H8A . 0.9300
C9 H9A . 0.9700
C9 H9B . 0.9700
C10 C11 . 1.342(6)
C10 H10A . 0.9300
C11 H11A . 0.9300
C12 H12A . 0.9300

loop_
_geom_hbond_atom_site_label_D
_geom_hbond_atom_site_label_H
_geom_hbond_atom_site_label_A
_geom_hbond_site_symmetry_A
_geom_hbond_distance_DH
_geom_hbond_distance_HA
_geom_hbond_distance_DA
_geom_hbond_angle_DHA
_geom_hbond_publ_flag
C7 H7A N3 ? 0.93 2.537 2.857(9) 100.57 y
C6 H6A N4 ? 0.93 2.878 3.355(8) 113.26 y
C5 H5B N4 7_565 0.93 2.821 3.298(7) 113.07 y
C12 H12A N5 7_565 0.93 2.718 3.224(6) 115.03 y

loop_
_geom_torsion_atom_site_label_1
_geom_torsion_atom_site_label_2
_geom_torsion_atom_site_label_3
_geom_torsion_atom_site_label_4
_geom_torsion_site_symmetry_1
_geom_torsion
N5 Mn N2 C6 7_565 81.3(4)
N5 Mn N2 C6 . -98.7(4)
N4 Mn N2 C6 7_565 172.3(4)
N4 Mn N2 C6 . -7.7(4)
N5 Mn N2 C5 7_565 -105.3(4)
N5 Mn N2 C5 . 74.7(4)
N4 Mn N2 C5 7_565 -14.3(4)
N4 Mn N2 C5 . 165.7(4)
N5 Mn N4 C12 7_565 -8.1(3)
N5 Mn N4 C12 . 171.9(3)
N2 Mn N4 C12 . 83.6(3)
N2 Mn N4 C12 7_565 -96.4(3)
N5 Mn N4 C11 7_565 167.3(4)
N5 Mn N4 C11 . -12.7(4)
N2 Mn N4 C11 . -101.0(4)
N2 Mn N4 C11 7_565 79.0(4)
N2 Mn N5 C13 . 67.0(9)
N2 Mn N5 C13 7_565 -113.0(9)
N4 Mn N5 C13 7_565 156.3(9)
N4 Mn N5 C13 . -23.7(9)
C1 C2 C3 N1 . -120.3(7)
C6 N1 C3 C2 . -106.9(6)
C4 N1 C3 C2 . 72.8(7)
C6 N1 C4 C5 . -0.2(5)
C3 N1 C4 C5 . -179.9(4)
N1 C4 C5 N2 . 0.5(6)
C6 N2 C5 C4 . -0.5(5)
Mn N2 C5 C4 . -175.1(3)
C5 N2 C6 N1 . 0.3(5)
Mn N2 C6 N1 . 174.8(3)
C4 N1 C6 N2 . -0.1(5)
C3 N1 C6 N2 . 179.6(4)
C12 N3 C9 C8 . 105.3(5)
C10 N3 C9 C8 . -76.3(6)
C7 C8 C9 N3 . -7.1(8)
C12 N3 C10 C11 . 0.5(5)
C9 N3 C10 C11 . -178.2(4)
N3 C10 C11 N4 . -0.7(6)
C12 N4 C11 C10 . 0.7(5)
Mn N4 C11 C10 . -175.4(3)
C11 N4 C12 N3 . -0.4(5)
Mn N4 C12 N3 . 175.9(3)
C10 N3 C12 N4 . -0.1(5)
C9 N3 C12 N4 . 178.6(4)
